data_4033366
loop_
_publ_author_name
'Tanimoto, Hiroki'
'Ueda, Sho'
'Morimoto, Tsumoru'
'Kakiuchi, Kiyomi'

_publ_section_title
;
 Nitrosoallene-Mediated endo-Cyclizations for the Synthesis of
 (Hetero)cyclic \a-Substituted exo-Unsaturated Oximes.
;
_journal_issue 3
_journal_name_full 'The Journal of organic chemistry'
_journal_page_first 1614
_journal_page_last 1626
_journal_paper_doi 10.1021/acs.joc.7b02936
_journal_volume 83
_journal_year 2018
_chemical_formula_moiety 'C24 H22 N2 O3 S'
_chemical_formula_sum 'C24 H22 N2 O3 S'
_chemical_formula_weight 418.51
_space_group_crystal_system monoclinic
_space_group_IT_number 14
_space_group_name_Hall '-P 2yn'
_space_group_name_H-M_alt 'P 1 21/n 1'
_symmetry_space_group_name_Hall '-P 2yn'
_symmetry_space_group_name_H-M 'P 1 21/n 1'
_atom_sites_solution_hydrogens geom
_atom_sites_solution_primary direct
_atom_sites_solution_secondary difmap
_cell_angle_alpha 90.0000
_cell_angle_beta 101.571(7)
_cell_angle_gamma 90.0000
_cell_formula_units_Z 8
_cell_length_a 9.87309(18)
_cell_length_b 22.3816(4)
_cell_length_c 19.1033(4)
_cell_measurement_reflns_used 53073
_cell_measurement_temperature 123
_cell_measurement_theta_max 27.48
_cell_measurement_theta_min 3.14
_cell_volume 4135.57(17)
_computing_cell_refinement 'RAPID AUTO'
_computing_data_collection 'RAPID AUTO (Rigaku, ????)'
_computing_data_reduction 'RAPID AUTO'
_computing_molecular_graphics 'CrystalStructure 4.2.4'
_computing_publication_material 'CrystalStructure 4.2.4 (Rigaku, 2016)'
_computing_structure_refinement 'SHELXL Version 2016/6 (Sheldrick, 2008)'
_computing_structure_solution 'SHELXT Version 2014/5 (Sheldrick, 2014)'
_diffrn_ambient_temperature 123
_diffrn_detector_area_resol_mean 10.000
_diffrn_measured_fraction_theta_full 0.998
_diffrn_measured_fraction_theta_max 0.998
_diffrn_measurement_device_type 'Rigaku R-AXIS RAPID'
_diffrn_measurement_method \w
_diffrn_radiation_type 'Mo K\a'
_diffrn_radiation_wavelength 0.71075
_diffrn_reflns_av_R_equivalents 0.0386
_diffrn_reflns_Laue_measured_fraction_full 0.998
_diffrn_reflns_Laue_measured_fraction_max 0.998
_diffrn_reflns_limit_h_max 12
_diffrn_reflns_limit_h_min -12
_diffrn_reflns_limit_k_max 29
_diffrn_reflns_limit_k_min -29
_diffrn_reflns_limit_l_max 24
_diffrn_reflns_limit_l_min -24
_diffrn_reflns_number 69339
_diffrn_reflns_point_group_measured_fraction_full 0.998
_diffrn_reflns_point_group_measured_fraction_max 0.998
_diffrn_reflns_theta_full 25.242
_diffrn_reflns_theta_max 27.484
_diffrn_reflns_theta_min 3.139
_diffrn_standards_number 0
_exptl_absorpt_coefficient_mu 0.185
_exptl_absorpt_correction_T_max 0.985
_exptl_absorpt_correction_T_min 0.816
_exptl_absorpt_correction_type multi-scan
_exptl_absorpt_process_details 'ABSCOR (Rigaku, 1995)'
_exptl_crystal_colour yellow
_exptl_crystal_density_diffrn 1.344
_exptl_crystal_density_method 'not measured'
_exptl_crystal_description prism
_exptl_crystal_F_000 1760.00
_exptl_crystal_size_max 0.140
_exptl_crystal_size_mid 0.100
_exptl_crystal_size_min 0.080
_refine_diff_density_max 0.44
_refine_diff_density_min -0.34
_refine_ls_extinction_method none
_refine_ls_goodness_of_fit_ref 1.044
_refine_ls_hydrogen_treatment constr
_refine_ls_number_parameters 545
_refine_ls_number_reflns 9464
_refine_ls_number_restraints 0
_refine_ls_R_factor_all 0.0526
_refine_ls_R_factor_gt 0.0430
_refine_ls_shift/su_max 0.001
_refine_ls_structure_factor_coef Fsqd
_refine_ls_weighting_details 'w = 1/[\s^2^(Fo^2^)+(0.0457P)^2^+2.5513P] where P=(Fo^2^+2Fc^2^)/3'
_refine_ls_weighting_scheme calc
_refine_ls_wR_factor_gt 0.1013
_refine_ls_wR_factor_ref 0.1058
_reflns_Friedel_coverage 0.000
_reflns_number_gt 8087
_reflns_number_total 9464
_reflns_threshold_expression F^2^>2.0\s(F^2^)
_cod_data_source_file jo7b02936_si_003.cif
_cod_data_source_block TsN-5-endo-dig
_cod_depositor_comments 'Adding full bibliography for 4033365--4033368.cif.'
_cod_database_code 4033366

loop_
_space_group_symop_id
_space_group_symop_operation_xyz
1 +X,+Y,+Z
2 1/2-X,1/2+Y,1/2-Z
3 -X,-Y,-Z
4 -1/2+X,-1/2-Y,-1/2+Z

loop_
_atom_site_label
_atom_site_type_symbol
_atom_site_fract_x
_atom_site_fract_y
_atom_site_fract_z
_atom_site_U_iso_or_equiv
_atom_site_adp_type
_atom_site_occupancy
_atom_site_site_symmetry_order
_atom_site_calc_flag
_atom_site_refinement_flags_posn
_atom_site_refinement_flags_adp
S1 S 0.67435(4) 0.52366(2) 0.75872(2) 0.01965(9) Uani 1 1 d . .
S2 S -0.14895(4) 0.14305(2) 0.47870(3) 0.03224(11) Uani 1 1 d . .
O1 O 0.26396(11) 0.41267(5) 0.54926(6) 0.0276(3) Uani 1 1 d . .
H1 H 0.211996 0.383296 0.536309 0.033 Uiso 1 1 calc R U
O2 O 0.75599(11) 0.48343(5) 0.80793(6) 0.0250(2) Uani 1 1 d . .
O3 O 0.72036(12) 0.58350(5) 0.75028(6) 0.0277(3) Uani 1 1 d . .
O4 O 0.27460(13) 0.28083(5) 0.61776(7) 0.0343(3) Uani 1 1 d . .
H4 H 0.329854 0.309754 0.621892 0.041 Uiso 1 1 calc R U
O5 O -0.20696(16) 0.16945(6) 0.41141(8) 0.0482(4) Uani 1 1 d . .
O6 O -0.21419(14) 0.09363(6) 0.50549(10) 0.0512(4) Uani 1 1 d . .
N1 N 0.65601(13) 0.49263(5) 0.67729(6) 0.0186(2) Uani 1 1 d . .
N2 N 0.37753(13) 0.39429(6) 0.60232(7) 0.0234(3) Uani 1 1 d . .
N3 N -0.13873(14) 0.19715(6) 0.53974(7) 0.0257(3) Uani 1 1 d . .
N4 N 0.15717(14) 0.29391(6) 0.56492(7) 0.0261(3) Uani 1 1 d . .
C1 C 0.59612(15) 0.43331(6) 0.67036(8) 0.0181(3) Uani 1 1 d . .
C2 C 0.45888(15) 0.43823(7) 0.62237(8) 0.0196(3) Uani 1 1 d . .
C3 C 0.43955(16) 0.50129(7) 0.59420(8) 0.0234(3) Uani 1 1 d . .
H3A H 0.370783 0.522976 0.615843 0.028 Uiso 1 1 calc R U
H3B H 0.408795 0.501513 0.541583 0.028 Uiso 1 1 calc R U
C4 C 0.58331(16) 0.52934(7) 0.61645(8) 0.0233(3) Uani 1 1 d . .
H4A H 0.633281 0.528214 0.576422 0.028 Uiso 1 1 calc R U
H4B H 0.576042 0.571396 0.631322 0.028 Uiso 1 1 calc R U
C5 C 0.67078(15) 0.38447(6) 0.69620(8) 0.0187(3) Uani 1 1 d . .
C6 C 0.82416(15) 0.38437(7) 0.71031(8) 0.0213(3) Uani 1 1 d . .
C7 C 0.89111(18) 0.40415(7) 0.65693(10) 0.0289(4) Uani 1 1 d . .
H7 H 0.838780 0.421632 0.614743 0.035 Uiso 1 1 calc R U
C8 C 1.0331(2) 0.39858(8) 0.66470(14) 0.0447(5) Uani 1 1 d . .
H8 H 1.077767 0.412280 0.628057 0.054 Uiso 1 1 calc R U
C9 C 1.1091(2) 0.37319(9) 0.72559(15) 0.0516(6) Uani 1 1 d . .
H9 H 1.206487 0.369387 0.731008 0.062 Uiso 1 1 calc R U
C10 C 1.0450(2) 0.35337(9) 0.77843(13) 0.0468(5) Uani 1 1 d . .
H10 H 1.098332 0.336093 0.820495 0.056 Uiso 1 1 calc R U
C11 C 0.90256(19) 0.35833(8) 0.77097(10) 0.0338(4) Uani 1 1 d . .
H11 H 0.858743 0.343821 0.807563 0.041 Uiso 1 1 calc R U
C12 C 0.60625(15) 0.32671(7) 0.70890(8) 0.0204(3) Uani 1 1 d . .
C13 C 0.66113(18) 0.27277(7) 0.68989(9) 0.0276(3) Uani 1 1 d . .
H13 H 0.736469 0.273445 0.665800 0.033 Uiso 1 1 calc R U
C14 C 0.6072(2) 0.21851(8) 0.70570(10) 0.0340(4) Uani 1 1 d . .
H14 H 0.643552 0.182266 0.691301 0.041 Uiso 1 1 calc R U
C15 C 0.49946(19) 0.21724(8) 0.74275(9) 0.0328(4) Uani 1 1 d . .
H15 H 0.462398 0.180051 0.753834 0.039 Uiso 1 1 calc R U
C16 C 0.44634(18) 0.26995(8) 0.76344(9) 0.0296(4) Uani 1 1 d . .
H16 H 0.373747 0.268920 0.789392 0.035 Uiso 1 1 calc R U
C17 C 0.49874(16) 0.32453(7) 0.74643(8) 0.0233(3) Uani 1 1 d . .
H17 H 0.461089 0.360617 0.760456 0.028 Uiso 1 1 calc R U
C18 C 0.50701(15) 0.52660(7) 0.77809(8) 0.0198(3) Uani 1 1 d . .
C19 C 0.41708(17) 0.57210(7) 0.74936(9) 0.0255(3) Uani 1 1 d . .
H19 H 0.448174 0.603626 0.723237 0.031 Uiso 1 1 calc R U
C20 C 0.28169(18) 0.57117(8) 0.75907(9) 0.0288(4) Uani 1 1 d . .
H20 H 0.220148 0.602123 0.739019 0.035 Uiso 1 1 calc R U
C21 C 0.23423(17) 0.52564(8) 0.79773(9) 0.0284(3) Uani 1 1 d . .
C22 C 0.32708(17) 0.48108(8) 0.82732(9) 0.0280(3) Uani 1 1 d . .
H22 H 0.296698 0.450079 0.854454 0.034 Uiso 1 1 calc R U
C23 C 0.46319(16) 0.48110(7) 0.81794(8) 0.0232(3) Uani 1 1 d . .
H23 H 0.525324 0.450489 0.838438 0.028 Uiso 1 1 calc R U
C24 C 0.08606(19) 0.52453(10) 0.80686(11) 0.0400(4) Uani 1 1 d . .
H24A H 0.067007 0.560404 0.832668 0.048 Uiso 1 1 calc R U
H24B H 0.070525 0.488923 0.834049 0.048 Uiso 1 1 calc R U
H24C H 0.024349 0.523541 0.759791 0.048 Uiso 1 1 calc R U
C25 C -0.07693(16) 0.25279(7) 0.52292(8) 0.0215(3) Uani 1 1 d . .
C26 C 0.06310(16) 0.25537(7) 0.56893(8) 0.0221(3) Uani 1 1 d . .
C27 C 0.07777(18) 0.20572(7) 0.62318(9) 0.0286(4) Uani 1 1 d . .
H27A H 0.107836 0.221486 0.672257 0.034 Uiso 1 1 calc R U
H27B H 0.145464 0.175530 0.614066 0.034 Uiso 1 1 calc R U
C28 C -0.06735(18) 0.17894(8) 0.61280(9) 0.0303(4) Uani 1 1 d . .
H28A H -0.062600 0.134854 0.616830 0.036 Uiso 1 1 calc R U
H28B H -0.116915 0.194629 0.649104 0.036 Uiso 1 1 calc R U
C29 C -0.14754(16) 0.29330(7) 0.47721(8) 0.0213(3) Uani 1 1 d . .
C30 C -0.29966(16) 0.28915(7) 0.44797(8) 0.0227(3) Uani 1 1 d . .
C31 C -0.39336(19) 0.28077(9) 0.49261(10) 0.0375(4) Uani 1 1 d . .
H31 H -0.360319 0.275958 0.542529 0.045 Uiso 1 1 calc R U
C32 C -0.5349(2) 0.27934(10) 0.46504(12) 0.0450(5) Uani 1 1 d . .
H32 H -0.597731 0.273994 0.496229 0.054 Uiso 1 1 calc R U
C33 C -0.58430(18) 0.28565(8) 0.39260(11) 0.0366(4) Uani 1 1 d . .
H33 H -0.680941 0.284506 0.373822 0.044 Uiso 1 1 calc R U
C34 C -0.49281(18) 0.29362(7) 0.34760(10) 0.0304(4) Uani 1 1 d . .
H34 H -0.526350 0.297228 0.297571 0.036 Uiso 1 1 calc R U
C35 C -0.35136(17) 0.29640(7) 0.37526(9) 0.0258(3) Uani 1 1 d . .
H35 H -0.289303 0.303346 0.344017 0.031 Uiso 1 1 calc R U
C36 C -0.07776(16) 0.34543(7) 0.45106(8) 0.0222(3) Uani 1 1 d . .
C37 C -0.12914(18) 0.40312(7) 0.45612(9) 0.0275(3) Uani 1 1 d . .
H37 H -0.205270 0.409234 0.478820 0.033 Uiso 1 1 calc R U
C38 C -0.06970(18) 0.45166(7) 0.42818(10) 0.0315(4) Uani 1 1 d . .
H38 H -0.103493 0.490854 0.433111 0.038 Uiso 1 1 calc R U
C39 C 0.03839(18) 0.44292(8) 0.39329(10) 0.0313(4) Uani 1 1 d . .
H39 H 0.077954 0.476061 0.373643 0.038 Uiso 1 1 calc R U
C40 C 0.08926(18) 0.38594(8) 0.38686(9) 0.0290(4) Uani 1 1 d . .
H40 H 0.163011 0.379912 0.362430 0.035 Uiso 1 1 calc R U
C41 C 0.03199(17) 0.33756(7) 0.41629(8) 0.0248(3) Uani 1 1 d . .
H41 H 0.068316 0.298643 0.412596 0.030 Uiso 1 1 calc R U
C42 C 0.02152(18) 0.12273(7) 0.47589(9) 0.0270(3) Uani 1 1 d . .
C43 C 0.0962(2) 0.15899(8) 0.43826(9) 0.0354(4) Uani 1 1 d . .
H43 H 0.053873 0.192765 0.412710 0.043 Uiso 1 1 calc R U
C44 C 0.2317(2) 0.14545(9) 0.43844(11) 0.0438(5) Uani 1 1 d . .
H44 H 0.283486 0.170855 0.413831 0.053 Uiso 1 1 calc R U
C45 C 0.2949(2) 0.09553(9) 0.47369(11) 0.0404(4) Uani 1 1 d . .
C46 C 0.2184(2) 0.05920(8) 0.51001(10) 0.0361(4) Uani 1 1 d . .
H46 H 0.259926 0.024499 0.533761 0.043 Uiso 1 1 calc R U
C47 C 0.08253(19) 0.07267(8) 0.51222(10) 0.0311(4) Uani 1 1 d . .
H47 H 0.031655 0.048047 0.538203 0.037 Uiso 1 1 calc R U
C48 C 0.4426(3) 0.08108(13) 0.47139(16) 0.0639(7) Uani 1 1 d . .
H48A H 0.489805 0.066153 0.518177 0.077 Uiso 1 1 calc R U
H48B H 0.489285 0.117215 0.459482 0.077 Uiso 1 1 calc R U
H48C H 0.445048 0.050437 0.435018 0.077 Uiso 1 1 calc R U

loop_
_atom_site_aniso_label
_atom_site_aniso_U_11
_atom_site_aniso_U_22
_atom_site_aniso_U_33
_atom_site_aniso_U_23
_atom_site_aniso_U_13
_atom_site_aniso_U_12
S1 0.01721(17) 0.01906(17) 0.02191(18) -0.00286(14) 0.00209(13) -0.00224(13)
S2 0.0262(2) 0.01914(19) 0.0441(3) -0.00302(17) -0.01051(18) -0.00107(16)
O1 0.0201(6) 0.0265(6) 0.0309(6) -0.0009(5) -0.0079(5) -0.0019(5)
O2 0.0205(5) 0.0294(6) 0.0230(5) -0.0011(4) -0.0007(4) 0.0012(4)
O3 0.0277(6) 0.0219(6) 0.0335(6) -0.0052(5) 0.0063(5) -0.0086(5)
O4 0.0272(6) 0.0269(6) 0.0396(7) 0.0037(5) -0.0152(5) -0.0045(5)
O5 0.0547(9) 0.0304(7) 0.0443(8) -0.0120(6) -0.0266(7) 0.0120(6)
O6 0.0279(7) 0.0229(7) 0.0983(13) 0.0003(7) 0.0022(7) -0.0072(5)
N1 0.0192(6) 0.0166(6) 0.0196(6) -0.0005(5) 0.0027(5) -0.0008(5)
N2 0.0169(6) 0.0246(6) 0.0258(7) -0.0008(5) -0.0029(5) 0.0012(5)
N3 0.0231(7) 0.0206(6) 0.0310(7) 0.0036(5) -0.0003(5) 0.0000(5)
N4 0.0240(7) 0.0225(7) 0.0267(7) -0.0009(5) -0.0070(5) 0.0003(5)
C1 0.0165(7) 0.0185(7) 0.0190(7) -0.0025(5) 0.0031(5) -0.0020(5)
C2 0.0182(7) 0.0200(7) 0.0204(7) -0.0017(6) 0.0030(6) 0.0025(6)
C3 0.0232(8) 0.0210(7) 0.0238(7) 0.0006(6) -0.0004(6) 0.0008(6)
C4 0.0248(8) 0.0211(7) 0.0228(7) 0.0031(6) 0.0018(6) -0.0002(6)
C5 0.0185(7) 0.0195(7) 0.0180(7) -0.0019(5) 0.0034(5) -0.0007(6)
C6 0.0181(7) 0.0177(7) 0.0274(8) -0.0010(6) 0.0028(6) 0.0010(6)
C7 0.0267(8) 0.0225(8) 0.0405(10) 0.0025(7) 0.0138(7) 0.0037(6)
C8 0.0304(10) 0.0263(9) 0.0846(16) 0.0015(10) 0.0292(10) 0.0029(8)
C9 0.0179(9) 0.0293(10) 0.105(2) -0.0059(11) 0.0066(10) 0.0021(7)
C10 0.0281(10) 0.0339(10) 0.0670(14) 0.0018(10) -0.0175(9) 0.0062(8)
C11 0.0282(9) 0.0323(9) 0.0363(10) 0.0047(7) -0.0047(7) 0.0011(7)
C12 0.0204(7) 0.0194(7) 0.0196(7) 0.0013(6) -0.0008(6) -0.0001(6)
C13 0.0291(8) 0.0225(8) 0.0306(8) -0.0002(6) 0.0047(7) 0.0024(7)
C14 0.0400(10) 0.0192(8) 0.0395(10) 0.0003(7) 0.0000(8) 0.0028(7)
C15 0.0382(10) 0.0239(8) 0.0317(9) 0.0077(7) -0.0041(7) -0.0097(7)
C16 0.0284(8) 0.0333(9) 0.0256(8) 0.0040(7) 0.0021(7) -0.0086(7)
C17 0.0219(7) 0.0239(8) 0.0225(7) -0.0001(6) 0.0006(6) -0.0023(6)
C18 0.0183(7) 0.0206(7) 0.0205(7) -0.0038(6) 0.0038(5) -0.0006(6)
C19 0.0276(8) 0.0200(7) 0.0296(8) 0.0001(6) 0.0071(6) 0.0013(6)
C20 0.0268(8) 0.0273(8) 0.0321(9) -0.0003(7) 0.0053(7) 0.0080(7)
C21 0.0245(8) 0.0347(9) 0.0266(8) -0.0052(7) 0.0062(6) -0.0001(7)
C22 0.0283(8) 0.0320(9) 0.0249(8) 0.0024(7) 0.0085(6) -0.0026(7)
C23 0.0244(8) 0.0237(7) 0.0214(7) 0.0003(6) 0.0037(6) 0.0018(6)
C24 0.0246(9) 0.0566(13) 0.0406(10) 0.0020(9) 0.0112(8) 0.0035(8)
C25 0.0224(7) 0.0180(7) 0.0226(7) -0.0019(6) 0.0011(6) -0.0011(6)
C26 0.0248(8) 0.0172(7) 0.0214(7) -0.0019(6) -0.0019(6) 0.0020(6)
C27 0.0313(9) 0.0252(8) 0.0255(8) 0.0040(6) -0.0031(7) 0.0005(7)
C28 0.0309(9) 0.0283(8) 0.0302(9) 0.0085(7) 0.0023(7) 0.0018(7)
C29 0.0229(7) 0.0197(7) 0.0204(7) -0.0017(6) 0.0021(6) 0.0015(6)
C30 0.0220(7) 0.0186(7) 0.0263(8) 0.0010(6) 0.0020(6) 0.0032(6)
C31 0.0309(9) 0.0525(12) 0.0302(9) 0.0029(8) 0.0084(7) 0.0065(8)
C32 0.0270(10) 0.0613(14) 0.0501(12) 0.0045(10) 0.0162(9) 0.0049(9)
C33 0.0207(8) 0.0310(9) 0.0548(12) 0.0056(8) -0.0004(8) 0.0033(7)
C34 0.0281(9) 0.0234(8) 0.0348(9) 0.0060(7) -0.0054(7) -0.0015(7)
C35 0.0239(8) 0.0238(8) 0.0281(8) 0.0043(6) 0.0016(6) -0.0008(6)
C36 0.0230(7) 0.0199(7) 0.0203(7) -0.0003(6) -0.0035(6) -0.0001(6)
C37 0.0261(8) 0.0234(8) 0.0296(8) -0.0007(6) -0.0023(6) 0.0038(6)
C38 0.0306(9) 0.0194(8) 0.0386(10) 0.0008(7) -0.0070(7) 0.0011(7)
C39 0.0299(9) 0.0246(8) 0.0342(9) 0.0069(7) -0.0062(7) -0.0071(7)
C40 0.0266(8) 0.0297(9) 0.0289(8) 0.0032(7) 0.0014(7) -0.0036(7)
C41 0.0271(8) 0.0197(7) 0.0257(8) 0.0007(6) 0.0009(6) 0.0003(6)
C42 0.0314(9) 0.0202(7) 0.0260(8) -0.0029(6) -0.0024(7) -0.0004(6)
C43 0.0580(12) 0.0227(8) 0.0268(9) 0.0019(7) 0.0114(8) 0.0057(8)
C44 0.0630(14) 0.0309(9) 0.0458(11) 0.0021(8) 0.0311(10) -0.0007(9)
C45 0.0411(11) 0.0399(11) 0.0427(11) -0.0043(9) 0.0141(9) 0.0010(9)
C46 0.0377(10) 0.0318(9) 0.0372(10) 0.0060(8) 0.0036(8) 0.0057(8)
C47 0.0328(9) 0.0230(8) 0.0361(9) 0.0050(7) 0.0035(7) 0.0000(7)
C48 0.0459(13) 0.0708(17) 0.0816(18) 0.0008(14) 0.0282(13) 0.0067(12)

loop_
_atom_type_symbol
_atom_type_description
_atom_type_scat_dispersion_real
_atom_type_scat_dispersion_imag
_atom_type_scat_source
C C 0.0033 0.0016
;
International Tables for Crystallography
(Vol. C, Tables 4.2.6.8 and 6.1.1.4)
;
H H 0.0000 0.0000
;
International Tables for Crystallography
(Vol. C, Table 6.1.1.4)
;
N N 0.0061 0.0033
;
International Tables for Crystallography
(Vol. C, Tables 4.2.6.8 and 6.1.1.4)
;
O O 0.0106 0.0060
;
International Tables for Crystallography
(Vol. C, Tables 4.2.6.8 and 6.1.1.4)
;
S S 0.1246 0.1234
;
International Tables for Crystallography
(Vol. C, Tables 4.2.6.8 and 6.1.1.4)
;

loop_
_geom_angle_atom_site_label_1
_geom_angle_atom_site_label_2
_geom_angle_atom_site_label_3
_geom_angle
O2 S1 O3 120.88(7)
O2 S1 N1 106.89(7)
O3 S1 N1 105.06(7)
O2 S1 C18 108.30(7)
O3 S1 C18 108.65(7)
N1 S1 C18 106.13(7)
O6 S2 O5 121.08(9)
O6 S2 N3 106.28(9)
O5 S2 N3 106.62(7)
O6 S2 C42 108.37(8)
O5 S2 C42 107.11(9)
N3 S2 C42 106.58(7)
N2 O1 H1 109.5
N4 O4 H4 109.5
C1 N1 C4 108.13(11)
C1 N1 S1 115.45(10)
C4 N1 S1 116.19(10)
C2 N2 O1 110.56(12)
C25 N3 C28 107.56(12)
C25 N3 S2 115.91(11)
C28 N3 S2 114.01(11)
C26 N4 O4 108.67(13)
C5 C1 N1 121.59(13)
C5 C1 C2 130.48(13)
N1 C1 C2 107.13(12)
N2 C2 C1 124.77(14)
N2 C2 C3 125.84(14)
C1 C2 C3 108.98(12)
C2 C3 C4 103.91(12)
C2 C3 H3A 111.0
C4 C3 H3A 111.0
C2 C3 H3B 111.0
C4 C3 H3B 111.0
H3A C3 H3B 109.0
N1 C4 C3 105.42(12)
N1 C4 H4A 110.7
C3 C4 H4A 110.7
N1 C4 H4B 110.7
C3 C4 H4B 110.7
H4A C4 H4B 108.8
C1 C5 C12 122.88(13)
C1 C5 C6 121.88(13)
C12 C5 C6 115.17(13)
C11 C6 C7 118.54(15)
C11 C6 C5 122.06(15)
C7 C6 C5 118.88(14)
C8 C7 C6 120.74(18)
C8 C7 H7 119.6
C6 C7 H7 119.6
C9 C8 C7 119.8(2)
C9 C8 H8 120.1
C7 C8 H8 120.1
C10 C9 C8 120.25(18)
C10 C9 H9 119.9
C8 C9 H9 119.9
C9 C10 C11 120.45(19)
C9 C10 H10 119.8
C11 C10 H10 119.8
C6 C11 C10 120.22(19)
C6 C11 H11 119.9
C10 C11 H11 119.9
C17 C12 C13 118.47(14)
C17 C12 C5 120.70(14)
C13 C12 C5 120.52(14)
C14 C13 C12 120.93(16)
C14 C13 H13 119.5
C12 C13 H13 119.5
C13 C14 C15 119.76(16)
C13 C14 H14 120.1
C15 C14 H14 120.1
C16 C15 C14 120.08(16)
C16 C15 H15 120.0
C14 C15 H15 120.0
C15 C16 C17 120.22(16)
C15 C16 H16 119.9
C17 C16 H16 119.9
C16 C17 C12 120.51(15)
C16 C17 H17 119.7
C12 C17 H17 119.7
C19 C18 C23 120.55(14)
C19 C18 S1 119.69(12)
C23 C18 S1 119.61(12)
C20 C19 C18 119.54(15)
C20 C19 H19 120.2
C18 C19 H19 120.2
C19 C20 C21 121.18(15)
C19 C20 H20 119.4
C21 C20 H20 119.4
C20 C21 C22 118.29(15)
C20 C21 C24 120.69(16)
C22 C21 C24 121.01(16)
C23 C22 C21 121.39(16)
C23 C22 H22 119.3
C21 C22 H22 119.3
C22 C23 C18 119.02(15)
C22 C23 H23 120.5
C18 C23 H23 120.5
C21 C24 H24A 109.5
C21 C24 H24B 109.5
H24A C24 H24B 109.5
C21 C24 H24C 109.5
H24A C24 H24C 109.5
H24B C24 H24C 109.5
C29 C25 N3 122.25(14)
C29 C25 C26 130.96(14)
N3 C25 C26 106.60(12)
N4 C26 C25 126.28(14)
N4 C26 C27 124.53(14)
C25 C26 C27 109.18(13)
C26 C27 C28 103.99(13)
C26 C27 H27A 111.0
C28 C27 H27A 111.0
C26 C27 H27B 111.0
C28 C27 H27B 111.0
H27A C27 H27B 109.0
N3 C28 C27 105.62(13)
N3 C28 H28A 110.6
C27 C28 H28A 110.6
N3 C28 H28B 110.6
C27 C28 H28B 110.6
H28A C28 H28B 108.7
C25 C29 C36 121.89(14)
C25 C29 C30 123.26(14)
C36 C29 C30 114.84(13)
C35 C30 C31 118.19(15)
C35 C30 C29 120.37(14)
C31 C30 C29 121.37(15)
C30 C31 C32 120.79(18)
C30 C31 H31 119.6
C32 C31 H31 119.6
C33 C32 C31 120.25(18)
C33 C32 H32 119.9
C31 C32 H32 119.9
C34 C33 C32 119.68(17)
C34 C33 H33 120.2
C32 C33 H33 120.2
C33 C34 C35 120.15(17)
C33 C34 H34 119.9
C35 C34 H34 119.9
C30 C35 C34 120.91(16)
C30 C35 H35 119.5
C34 C35 H35 119.5
C41 C36 C37 118.58(15)
C41 C36 C29 121.16(14)
C37 C36 C29 120.07(15)
C38 C37 C36 120.53(16)
C38 C37 H37 119.7
C36 C37 H37 119.7
C39 C38 C37 120.07(16)
C39 C38 H38 120.0
C37 C38 H38 120.0
C38 C39 C40 120.15(16)
C38 C39 H39 119.9
C40 C39 H39 119.9
C39 C40 C41 119.79(17)
C39 C40 H40 120.1
C41 C40 H40 120.1
C36 C41 C40 120.86(15)
C36 C41 H41 119.6
C40 C41 H41 119.6
C43 C42 C47 120.47(17)
C43 C42 S2 118.43(13)
C47 C42 S2 121.06(14)
C44 C43 C42 119.22(17)
C44 C43 H43 120.4
C42 C43 H43 120.4
C43 C44 C45 121.55(18)
C43 C44 H44 119.2
C45 C44 H44 119.2
C44 C45 C46 118.58(19)
C44 C45 C48 120.3(2)
C46 C45 C48 121.2(2)
C47 C46 C45 121.06(18)
C47 C46 H46 119.5
C45 C46 H46 119.5
C46 C47 C42 119.09(17)
C46 C47 H47 120.5
C42 C47 H47 120.5
C45 C48 H48A 109.5
C45 C48 H48B 109.5
H48A C48 H48B 109.5
C45 C48 H48C 109.5
H48A C48 H48C 109.5
H48B C48 H48C 109.5

loop_
_geom_bond_atom_site_label_1
_geom_bond_atom_site_label_2
_geom_bond_distance
S1 O2 1.4283(11)
S1 O3 1.4337(12)
S1 N1 1.6800(13)
S1 C18 1.7652(15)
S2 O6 1.4256(15)
S2 O5 1.4263(14)
S2 N3 1.6701(15)
S2 C42 1.7546(18)
O1 N2 1.4134(16)
O1 H1 0.8400
O4 N4 1.4068(16)
O4 H4 0.8400
N1 C1 1.4486(18)
N1 C4 1.4854(19)
N2 C2 1.279(2)
N3 C25 1.451(2)
N3 C28 1.489(2)
N4 C26 1.281(2)
C1 C5 1.355(2)
C1 C2 1.480(2)
C2 C3 1.509(2)
C3 C4 1.532(2)
C3 H3A 0.9900
C3 H3B 0.9900
C4 H4A 0.9900
C4 H4B 0.9900
C5 C12 1.483(2)
C5 C6 1.484(2)
C6 C11 1.386(2)
C6 C7 1.394(2)
C7 C8 1.385(2)
C7 H7 0.9500
C8 C9 1.375(3)
C8 H8 0.9500
C9 C10 1.368(4)
C9 H9 0.9500
C10 C11 1.390(3)
C10 H10 0.9500
C11 H11 0.9500
C12 C17 1.396(2)
C12 C13 1.401(2)
C13 C14 1.383(2)
C13 H13 0.9500
C14 C15 1.391(3)
C14 H14 0.9500
C15 C16 1.381(3)
C15 H15 0.9500
C16 C17 1.390(2)
C16 H16 0.9500
C17 H17 0.9500
C18 C19 1.390(2)
C18 C23 1.392(2)
C19 C20 1.386(2)
C19 H19 0.9500
C20 C21 1.394(2)
C20 H20 0.9500
C21 C22 1.395(2)
C21 C24 1.508(2)
C22 C23 1.391(2)
C22 H22 0.9500
C23 H23 0.9500
C24 H24A 0.9800
C24 H24B 0.9800
C24 H24C 0.9800
C25 C29 1.352(2)
C25 C26 1.483(2)
C26 C27 1.507(2)
C27 C28 1.529(2)
C27 H27A 0.9900
C27 H27B 0.9900
C28 H28A 0.9900
C28 H28B 0.9900
C29 C36 1.491(2)
C29 C30 1.497(2)
C30 C35 1.390(2)
C30 C31 1.391(2)
C31 C32 1.391(3)
C31 H31 0.9500
C32 C33 1.379(3)
C32 H32 0.9500
C33 C34 1.378(3)
C33 H33 0.9500
C34 C35 1.392(2)
C34 H34 0.9500
C35 H35 0.9500
C36 C41 1.391(2)
C36 C37 1.398(2)
C37 C38 1.391(2)
C37 H37 0.9500
C38 C39 1.381(3)
C38 H38 0.9500
C39 C40 1.385(2)
C39 H39 0.9500
C40 C41 1.391(2)
C40 H40 0.9500
C41 H41 0.9500
C42 C43 1.390(3)
C42 C47 1.390(2)
C43 C44 1.371(3)
C43 H43 0.9500
C44 C45 1.386(3)
C44 H44 0.9500
C45 C46 1.387(3)
C45 C48 1.503(3)
C46 C47 1.384(3)
C46 H46 0.9500
C47 H47 0.9500
C48 H48A 0.9800
C48 H48B 0.9800
C48 H48C 0.9800

loop_
_geom_hbond_atom_site_label_D
_geom_hbond_atom_site_label_H
_geom_hbond_atom_site_label_A
_geom_hbond_distance_DA
_geom_hbond_distance_DH
_geom_hbond_distance_HA
_geom_hbond_angle_DHA
_geom_hbond_publ_flag
O1 H1 N4 2.8970(18) 0.840 2.171 144.6 no
O4 H4 N2 2.7728(18) 0.840 2.003 152.0 no

loop_
_geom_torsion_atom_site_label_1
_geom_torsion_atom_site_label_2
_geom_torsion_atom_site_label_3
_geom_torsion_atom_site_label_4
_geom_torsion
O2 S1 N1 C1 56.54(12)
O3 S1 N1 C1 -173.88(10)
C18 S1 N1 C1 -58.89(12)
O2 S1 N1 C4 -175.29(10)
O3 S1 N1 C4 -45.71(12)
C18 S1 N1 C4 69.28(12)
O6 S2 N3 C25 -179.07(11)
O5 S2 N3 C25 -48.65(14)
C42 S2 N3 C25 65.50(13)
O6 S2 N3 C28 55.23(13)
O5 S2 N3 C28 -174.35(12)
C42 S2 N3 C28 -60.20(13)
C4 N1 C1 C5 151.36(14)
S1 N1 C1 C5 -76.57(16)
C4 N1 C1 C2 -19.47(15)
S1 N1 C1 C2 112.60(11)
O1 N2 C2 C1 -171.99(13)
O1 N2 C2 C3 -0.2(2)
C5 C1 C2 N2 8.2(3)
N1 C1 C2 N2 177.88(14)
C5 C1 C2 C3 -164.80(16)
N1 C1 C2 C3 4.92(16)
N2 C2 C3 C4 -162.06(15)
C1 C2 C3 C4 10.80(16)
C1 N1 C4 C3 26.20(16)
S1 N1 C4 C3 -105.47(12)
C2 C3 C4 N1 -22.09(16)
N1 C1 C5 C12 162.12(13)
C2 C1 C5 C12 -29.4(2)
N1 C1 C5 C6 -21.1(2)
C2 C1 C5 C6 147.37(16)
C1 C5 C6 C11 138.03(17)
C12 C5 C6 C11 -44.9(2)
C1 C5 C6 C7 -50.3(2)
C12 C5 C6 C7 126.69(15)
C11 C6 C7 C8 -0.8(2)
C5 C6 C7 C8 -172.72(16)
C6 C7 C8 C9 0.1(3)
C7 C8 C9 C10 0.1(3)
C8 C9 C10 C11 0.4(3)
C7 C6 C11 C10 1.3(3)
C5 C6 C11 C10 172.91(16)
C9 C10 C11 C6 -1.1(3)
C1 C5 C12 C17 -48.8(2)
C6 C5 C12 C17 134.23(15)
C1 C5 C12 C13 137.78(16)
C6 C5 C12 C13 -39.2(2)
C17 C12 C13 C14 2.2(2)
C5 C12 C13 C14 175.79(15)
C12 C13 C14 C15 -1.8(3)
C13 C14 C15 C16 0.2(3)
C14 C15 C16 C17 1.0(3)
C15 C16 C17 C12 -0.6(2)
C13 C12 C17 C16 -1.0(2)
C5 C12 C17 C16 -174.57(14)
O2 S1 C18 C19 165.33(12)
O3 S1 C18 C19 32.32(15)
N1 S1 C18 C19 -80.20(13)
O2 S1 C18 C23 -19.04(14)
O3 S1 C18 C23 -152.04(12)
N1 S1 C18 C23 95.44(13)
C23 C18 C19 C20 -1.6(2)
S1 C18 C19 C20 173.96(12)
C18 C19 C20 C21 0.6(3)
C19 C20 C21 C22 0.7(3)
C19 C20 C21 C24 -178.94(16)
C20 C21 C22 C23 -1.0(3)
C24 C21 C22 C23 178.68(16)
C21 C22 C23 C18 -0.1(2)
C19 C18 C23 C22 1.4(2)
S1 C18 C23 C22 -174.21(12)
C28 N3 C25 C29 -152.37(15)
S2 N3 C25 C29 78.72(17)
C28 N3 C25 C26 23.04(17)
S2 N3 C25 C26 -105.88(12)
O4 N4 C26 C25 -179.87(14)
O4 N4 C26 C27 1.5(2)
C29 C25 C26 N4 -13.5(3)
N3 C25 C26 N4 171.61(15)
C29 C25 C26 C27 165.31(17)
N3 C25 C26 C27 -9.54(17)
N4 C26 C27 C28 171.74(16)
C25 C26 C27 C28 -7.13(18)
C25 N3 C28 C27 -27.58(17)
S2 N3 C28 C27 102.41(14)
C26 C27 C28 N3 20.71(17)
N3 C25 C29 C36 -169.91(14)
C26 C25 C29 C36 15.9(3)
N3 C25 C29 C30 9.0(2)
C26 C25 C29 C30 -165.17(15)
C25 C29 C30 C35 -132.26(17)
C36 C29 C30 C35 46.7(2)
C25 C29 C30 C31 50.7(2)
C36 C29 C30 C31 -130.29(17)
C35 C30 C31 C32 0.4(3)
C29 C30 C31 C32 177.45(18)
C30 C31 C32 C33 0.7(3)
C31 C32 C33 C34 -0.3(3)
C32 C33 C34 C35 -1.2(3)
C31 C30 C35 C34 -1.8(2)
C29 C30 C35 C34 -178.93(15)
C33 C34 C35 C30 2.3(3)
C25 C29 C36 C41 56.6(2)
C30 C29 C36 C41 -122.40(16)
C25 C29 C36 C37 -128.53(17)
C30 C29 C36 C37 52.48(19)
C41 C36 C37 C38 -1.3(2)
C29 C36 C37 C38 -176.28(15)
C36 C37 C38 C39 1.9(2)
C37 C38 C39 C40 -0.9(3)
C38 C39 C40 C41 -0.6(3)
C37 C36 C41 C40 -0.3(2)
C29 C36 C41 C40 174.68(14)
C39 C40 C41 C36 1.2(2)
O6 S2 C42 C43 167.08(14)
O5 S2 C42 C43 34.91(16)
N3 S2 C42 C43 -78.91(15)
O6 S2 C42 C47 -14.95(17)
O5 S2 C42 C47 -147.12(14)
N3 S2 C42 C47 99.06(15)
C47 C42 C43 C44 -1.2(3)
S2 C42 C43 C44 176.79(15)
C42 C43 C44 C45 1.7(3)
C43 C44 C45 C46 -0.7(3)
C43 C44 C45 C48 178.5(2)
C44 C45 C46 C47 -1.0(3)
C48 C45 C46 C47 179.8(2)
C45 C46 C47 C42 1.5(3)
C43 C42 C47 C46 -0.4(3)
S2 C42 C47 C46 -178.36(14)
